data_4103005
loop_
_publ_author_name
'Matthew R. Grochowski'
'Ting Li'
'William W. Brennessel'
'William D. Jones'

_publ_contact_author_address 'Department of Chemistry, University of Rochester, Rochester, New York 14627'
_publ_contact_author_email jones@chem.rochester.edu
_publ_contact_author_name 'William D. Jones'
_publ_section_title
;
 Competitive Carbon-Sulfur vs Carbon-Carbon Bond Activation of
 2-Cyanothiophene with [Ni(dippe)H]2
;
_journal_name_full 'Journal of the American Chemical Society'
_journal_page_first 12412
_journal_page_last 12421
_journal_paper_doi 10.1021/ja104158h
_journal_volume 132
_journal_year 2010
_chemical_formula_moiety 'C19 H35 N Ni P2 S'
_chemical_formula_sum 'C19 H35 N Ni P2 S'
_chemical_formula_weight 430.19
_chemical_name_common jonmg15
_chemical_name_systematic
;
 ?
;
_space_group_IT_number 61
_symmetry_cell_setting orthorhombic
_symmetry_space_group_name_Hall '-P 2ac 2ab'
_symmetry_space_group_name_H-M 'P b c a'
_atom_sites_solution_hydrogens geom
_atom_sites_solution_primary direct
_atom_sites_solution_secondary difmap
_audit_creation_method SHELXL-97
_cell_angle_alpha 90.00
_cell_angle_beta 90.00
_cell_angle_gamma 90.00
_cell_formula_units_Z 8
_cell_length_a 15.893(3)
_cell_length_b 13.864(2)
_cell_length_c 19.718(3)
_cell_measurement_reflns_used 3761
_cell_measurement_temperature 100.0(1)
_cell_measurement_theta_max 36.65
_cell_measurement_theta_min 2.56
_cell_volume 4344.7(12)
_computing_cell_refinement 'SAINT (Bruker, 2007)'
_computing_data_collection 'APEX2 (Bruker, 2007)'
_computing_data_reduction 'SAINT (Bruker, 2007)'
_computing_molecular_graphics 'SHELXTL (Sheldrick, 2008)'
_computing_publication_material 'SHELXTL (Sheldrick, 2008)'
_computing_structure_refinement 'SHELXL-97 (Sheldrick, 2008)'
_computing_structure_solution 'SIR97 (Altomare et al., 1999)'
_diffrn_ambient_temperature 100.0(1)
_diffrn_measured_fraction_theta_full 0.998
_diffrn_measured_fraction_theta_max 0.998
_diffrn_measurement_device_type 'Bruker SMART APEX II CCD Platform'
_diffrn_measurement_method 'area detector, \w scans per \f'
_diffrn_radiation_monochromator graphite
_diffrn_radiation_source 'fine-focus sealed tube'
_diffrn_radiation_type MoK\a
_diffrn_radiation_wavelength 0.71073
_diffrn_reflns_av_R_equivalents 0.1119
_diffrn_reflns_av_sigmaI/netI 0.0686
_diffrn_reflns_limit_h_max 24
_diffrn_reflns_limit_h_min -24
_diffrn_reflns_limit_k_max 21
_diffrn_reflns_limit_k_min -21
_diffrn_reflns_limit_l_max 30
_diffrn_reflns_limit_l_min -30
_diffrn_reflns_number 60116
_diffrn_reflns_theta_full 33.14
_diffrn_reflns_theta_max 33.14
_diffrn_reflns_theta_min 2.07
_exptl_absorpt_coefficient_mu 1.138
_exptl_absorpt_correction_T_max 0.9559
_exptl_absorpt_correction_T_min 0.8043
_exptl_absorpt_correction_type multi-scan
_exptl_absorpt_process_details 'SADABS (Sheldrick, 2007)'
_exptl_crystal_colour yellow
_exptl_crystal_density_diffrn 1.315
_exptl_crystal_density_method 'not measured'
_exptl_crystal_description plate
_exptl_crystal_F_000 1840
_exptl_crystal_size_max 0.20
_exptl_crystal_size_mid 0.18
_exptl_crystal_size_min 0.04
_refine_diff_density_max 0.558
_refine_diff_density_min -0.403
_refine_diff_density_rms 0.096
_refine_ls_extinction_method none
_refine_ls_goodness_of_fit_ref 1.015
_refine_ls_hydrogen_treatment constr
_refine_ls_matrix_type full
_refine_ls_number_parameters 241
_refine_ls_number_reflns 8276
_refine_ls_number_restraints 11
_refine_ls_restrained_S_all 1.015
_refine_ls_R_factor_all 0.1014
_refine_ls_R_factor_gt 0.0483
_refine_ls_shift/su_max 0.000
_refine_ls_shift/su_mean 0.000
_refine_ls_structure_factor_coef Fsqd
_refine_ls_weighting_details 'calc w=1/[\s^2^(Fo^2^)+(0.0431P)^2^+0.8301P] where P=(Fo^2^+2Fc^2^)/3'
_refine_ls_weighting_scheme calc
_refine_ls_wR_factor_gt 0.0875
_refine_ls_wR_factor_ref 0.1056
_reflns_number_gt 5157
_reflns_number_total 8276
_reflns_threshold_expression >2sigma(I)
_cod_data_source_file ja104158h_si_001_2.cif
_cod_data_source_block jonmg15_3
_cod_original_cell_volume 4344.9(12)
_cod_database_code 4103005

loop_
_symmetry_equiv_pos_as_xyz
'x, y, z'
'-x+1/2, -y, z+1/2'
'-x, y+1/2, -z+1/2'
'x+1/2, -y+1/2, -z'
'-x, -y, -z'
'x-1/2, y, -z-1/2'
'x, -y-1/2, z-1/2'
'-x-1/2, y-1/2, z'

loop_
_atom_site_label
_atom_site_type_symbol
_atom_site_fract_x
_atom_site_fract_y
_atom_site_fract_z
_atom_site_U_iso_or_equiv
_atom_site_adp_type
_atom_site_occupancy
_atom_site_symmetry_multiplicity
_atom_site_calc_flag
_atom_site_refinement_flags
_atom_site_disorder_assembly
_atom_site_disorder_group
Ni1 Ni 0.212731(17) 0.15464(2) 0.223878(12) 0.01690(7) Uani 1 1 d D . .
P1 P 0.10115(4) 0.10455(4) 0.17081(3) 0.01735(11) Uani 1 1 d . A .
P2 P 0.13415(4) 0.18140(4) 0.31265(3) 0.01861(12) Uani 1 1 d . A .
N1 N 0.35529(13) 0.24582(16) 0.30149(10) 0.0287(4) Uani 1 1 d . . .
C1 C 0.01295(13) 0.09894(17) 0.23090(10) 0.0204(4) Uani 1 1 d . . .
H1A H -0.0404 0.1113 0.2065 0.024 Uiso 1 1 calc R A .
H1B H 0.0099 0.0335 0.2509 0.024 Uiso 1 1 calc R . .
C2 C 0.02348(14) 0.17345(17) 0.28770(10) 0.0206(4) Uani 1 1 d . A .
H2A H -0.0110 0.1544 0.3273 0.025 Uiso 1 1 calc R . .
H2B H 0.0037 0.2373 0.2718 0.025 Uiso 1 1 calc R . .
C3 C 0.09826(15) -0.01654(16) 0.13220(10) 0.0215(4) Uani 1 1 d . . .
H3A H 0.0378 -0.0328 0.1242 0.026 Uiso 1 1 calc R A .
C4 C 0.13325(16) -0.09205(17) 0.18112(12) 0.0275(5) Uani 1 1 d . A .
H4A H 0.1284 -0.1562 0.1607 0.041 Uiso 1 1 calc R . .
H4B H 0.1012 -0.0903 0.2236 0.041 Uiso 1 1 calc R . .
H4C H 0.1926 -0.0780 0.1905 0.041 Uiso 1 1 calc R . .
C5 C 0.14292(15) -0.02349(18) 0.06385(11) 0.0259(5) Uani 1 1 d . A .
H5A H 0.1401 -0.0900 0.0472 0.039 Uiso 1 1 calc R . .
H5B H 0.2019 -0.0045 0.0692 0.039 Uiso 1 1 calc R . .
H5C H 0.1154 0.0196 0.0313 0.039 Uiso 1 1 calc R . .
C6 C 0.06805(15) 0.18532(16) 0.10153(10) 0.0217(4) Uani 1 1 d . . .
H6A H 0.1117 0.1800 0.0652 0.026 Uiso 1 1 calc R A .
C7 C 0.06689(18) 0.29061(17) 0.12420(12) 0.0307(6) Uani 1 1 d . A .
H7A H 0.0564 0.3322 0.0849 0.046 Uiso 1 1 calc R . .
H7B H 0.1213 0.3072 0.1444 0.046 Uiso 1 1 calc R . .
H7C H 0.0222 0.3000 0.1578 0.046 Uiso 1 1 calc R . .
C8 C -0.01537(15) 0.15705(19) 0.06946(11) 0.0276(5) Uani 1 1 d . A .
H8A H -0.0257 0.1973 0.0295 0.041 Uiso 1 1 calc R . .
H8B H -0.0608 0.1665 0.1024 0.041 Uiso 1 1 calc R . .
H8C H -0.0134 0.0891 0.0559 0.041 Uiso 1 1 calc R . .
C9 C 0.14564(15) 0.09686(18) 0.38462(10) 0.0263(5) Uani 1 1 d . . .
H9A H 0.1005 0.1122 0.4182 0.032 Uiso 1 1 calc R A .
C10 C 0.13299(19) -0.00740(19) 0.36181(13) 0.0383(6) Uani 1 1 d . A .
H10A H 0.1414 -0.0507 0.4005 0.058 Uiso 1 1 calc R . .
H10B H 0.1737 -0.0230 0.3261 0.058 Uiso 1 1 calc R . .
H10C H 0.0757 -0.0154 0.3442 0.058 Uiso 1 1 calc R . .
C11 C 0.22968(17) 0.1078(2) 0.42037(13) 0.0374(6) Uani 1 1 d . A .
H11A H 0.2328 0.0620 0.4582 0.056 Uiso 1 1 calc R . .
H11B H 0.2352 0.1737 0.4377 0.056 Uiso 1 1 calc R . .
H11C H 0.2754 0.0946 0.3883 0.056 Uiso 1 1 calc R . .
C12 C 0.14652(15) 0.30162(17) 0.35112(11) 0.0247(5) Uani 1 1 d . . .
H12A H 0.2052 0.3056 0.3692 0.030 Uiso 1 1 calc R A .
C13 C 0.13748(17) 0.38016(18) 0.29739(12) 0.0297(5) Uani 1 1 d . A .
H13A H 0.1494 0.4432 0.3178 0.045 Uiso 1 1 calc R . .
H13B H 0.0800 0.3797 0.2795 0.045 Uiso 1 1 calc R . .
H13C H 0.1773 0.3680 0.2604 0.045 Uiso 1 1 calc R . .
C14 C 0.08721(18) 0.3181(2) 0.41058(11) 0.0347(6) Uani 1 1 d . A .
H14A H 0.0931 0.3845 0.4268 0.052 Uiso 1 1 calc R . .
H14B H 0.1012 0.2732 0.4473 0.052 Uiso 1 1 calc R . .
H14C H 0.0291 0.3071 0.3959 0.052 Uiso 1 1 calc R . .
C15 C 0.30371(14) 0.20857(16) 0.27131(10) 0.0208(4) Uani 1 1 d . A .
C16 C 0.2825(8) 0.1357(5) 0.1457(4) 0.0199(12) Uani 0.773(3) 1 d PD A 1
C17 C 0.2908(11) 0.1844(10) 0.0854(7) 0.0316(13) Uani 0.773(3) 1 d PD A 1
H17A H 0.2589 0.2407 0.0755 0.038 Uiso 0.773(3) 1 calc PR A 1
C18 C 0.3489(3) 0.1463(5) 0.0395(3) 0.0321(11) Uani 0.773(3) 1 d PD A 1
H18A H 0.3607 0.1743 -0.0034 0.039 Uiso 0.773(3) 1 calc PR A 1
C19 C 0.3862(6) 0.0658(6) 0.0625(3) 0.0333(12) Uani 0.773(3) 1 d PD A 1
H19A H 0.4278 0.0303 0.0385 0.040 Uiso 0.773(3) 1 calc PR A 1
S1 S 0.34763(10) 0.03592(8) 0.14213(7) 0.0248(3) Uani 0.773(3) 1 d PD A 1
C16' C 0.279(3) 0.122(2) 0.1457(14) 0.0199(12) Uani 0.227(3) 1 d PD A 5
C17' C 0.3432(15) 0.0569(15) 0.1370(12) 0.0248(3) Uani 0.227(3) 1 d PD A 5
H17B H 0.3581 0.0142 0.1727 0.030 Uiso 0.227(3) 1 calc PR A 5
C18' C 0.387(2) 0.054(3) 0.0758(14) 0.0333(12) Uani 0.227(3) 1 d PD A 5
H18B H 0.4228 0.0031 0.0615 0.040 Uiso 0.227(3) 1 calc PR A 5
C19' C 0.3702(14) 0.133(2) 0.0406(13) 0.0321(11) Uani 0.227(3) 1 d PD A 5
H19B H 0.3986 0.1517 0.0002 0.039 Uiso 0.227(3) 1 calc PR A 5
S1' S 0.2902(10) 0.1996(9) 0.0778(7) 0.0316(13) Uani 0.227(3) 1 d PD A 5

loop_
_atom_site_aniso_label
_atom_site_aniso_U_11
_atom_site_aniso_U_22
_atom_site_aniso_U_33
_atom_site_aniso_U_23
_atom_site_aniso_U_13
_atom_site_aniso_U_12
Ni1 0.01825(12) 0.02175(14) 0.01069(11) -0.00061(10) -0.00013(10) -0.00022(11)
P1 0.0196(3) 0.0218(3) 0.0106(2) -0.0002(2) -0.00061(19) -0.0007(2)
P2 0.0204(3) 0.0255(3) 0.0099(2) -0.0008(2) -0.00032(19) 0.0013(2)
N1 0.0271(10) 0.0360(12) 0.0230(9) 0.0002(9) -0.0019(8) 0.0013(9)
C1 0.0203(10) 0.0266(11) 0.0141(9) 0.0004(8) 0.0008(7) -0.0019(9)
C2 0.0205(10) 0.0294(13) 0.0121(8) -0.0023(8) 0.0016(7) 0.0006(9)
C3 0.0231(11) 0.0225(11) 0.0187(9) -0.0016(8) -0.0015(8) -0.0008(9)
C4 0.0338(13) 0.0248(12) 0.0239(11) 0.0007(9) -0.0001(9) 0.0023(10)
C5 0.0325(13) 0.0279(13) 0.0174(10) -0.0048(9) 0.0005(9) -0.0005(10)
C6 0.0272(11) 0.0248(11) 0.0130(8) 0.0013(8) -0.0004(8) 0.0011(9)
C7 0.0454(16) 0.0256(13) 0.0211(10) 0.0041(9) -0.0034(10) 0.0020(11)
C8 0.0308(12) 0.0343(13) 0.0177(10) 0.0020(10) -0.0050(9) 0.0037(11)
C9 0.0313(12) 0.0354(13) 0.0121(9) 0.0042(9) -0.0005(8) 0.0001(11)
C10 0.0563(18) 0.0332(14) 0.0256(12) 0.0106(11) -0.0085(12) -0.0034(13)
C11 0.0415(16) 0.0477(17) 0.0231(11) 0.0102(11) -0.0111(10) -0.0019(13)
C12 0.0268(12) 0.0300(13) 0.0173(9) -0.0078(9) -0.0032(9) 0.0006(10)
C13 0.0344(14) 0.0257(12) 0.0289(12) -0.0058(10) -0.0035(10) 0.0022(11)
C14 0.0419(15) 0.0450(16) 0.0172(10) -0.0110(10) 0.0007(10) 0.0130(12)
C15 0.0237(11) 0.0236(11) 0.0150(9) 0.0003(8) 0.0029(8) 0.0024(8)
C16 0.0211(16) 0.023(3) 0.0158(9) -0.0044(14) 0.0015(9) -0.007(2)
C17 0.0417(10) 0.028(3) 0.025(2) -0.0018(18) 0.0050(15) -0.008(2)
C18 0.034(3) 0.042(3) 0.0198(11) -0.0055(14) 0.008(2) -0.015(2)
C19 0.0315(14) 0.043(3) 0.026(3) -0.014(2) 0.010(3) -0.0065(19)
S1 0.0220(4) 0.0300(7) 0.0226(4) -0.0052(4) 0.0013(3) 0.0017(5)
C16' 0.0211(16) 0.023(3) 0.0158(9) -0.0044(14) 0.0015(9) -0.007(2)
C17' 0.0220(4) 0.0300(7) 0.0226(4) -0.0052(4) 0.0013(3) 0.0017(5)
C18' 0.0315(14) 0.043(3) 0.026(3) -0.014(2) 0.010(3) -0.0065(19)
C19' 0.034(3) 0.042(3) 0.0198(11) -0.0055(14) 0.008(2) -0.015(2)
S1' 0.0417(10) 0.028(3) 0.025(2) -0.0018(18) 0.0050(15) -0.008(2)

loop_
_atom_type_symbol
_atom_type_description
_atom_type_scat_dispersion_real
_atom_type_scat_dispersion_imag
_atom_type_scat_source
C C 0.0033 0.0016 'International Tables Vol C Tables 4.2.6.8 and 6.1.1.4'
H H 0.0000 0.0000 'International Tables Vol C Tables 4.2.6.8 and 6.1.1.4'
N N 0.0061 0.0033 'International Tables Vol C Tables 4.2.6.8 and 6.1.1.4'
P P 0.1023 0.0942 'International Tables Vol C Tables 4.2.6.8 and 6.1.1.4'
S S 0.1246 0.1234 'International Tables Vol C Tables 4.2.6.8 and 6.1.1.4'
Ni Ni 0.3393 1.1124 'International Tables Vol C Tables 4.2.6.8 and 6.1.1.4'

loop_
_geom_angle_atom_site_label_1
_geom_angle_atom_site_label_2
_geom_angle_atom_site_label_3
_geom_angle
C15 Ni1 C16 90.6(4)
C15 Ni1 C16' 94.3(17)
C16 Ni1 C16' 6.1(14)
C15 Ni1 P1 174.69(7)
C16 Ni1 P1 92.3(4)
C16' Ni1 P1 89.0(17)
C15 Ni1 P2 88.48(7)
C16 Ni1 P2 178.1(3)
C16' Ni1 P2 175.8(12)
P1 Ni1 P2 88.49(3)
C1 P1 C6 106.62(10)
C1 P1 C3 102.04(10)
C6 P1 C3 103.89(10)
C1 P1 Ni1 109.01(7)
C6 P1 Ni1 113.31(8)
C3 P1 Ni1 120.67(8)
C2 P2 C12 105.53(11)
C2 P2 C9 105.25(11)
C12 P2 C9 104.30(10)
C2 P2 Ni1 108.92(7)
C12 P2 Ni1 115.03(8)
C9 P2 Ni1 116.82(8)
C2 C1 P1 111.07(15)
C2 C1 H1A 109.4
P1 C1 H1A 109.4
C2 C1 H1B 109.4
P1 C1 H1B 109.4
H1A C1 H1B 108.0
C1 C2 P2 109.99(15)
C1 C2 H2A 109.7
P2 C2 H2A 109.7
C1 C2 H2B 109.7
P2 C2 H2B 109.7
H2A C2 H2B 108.2
C5 C3 C4 110.17(19)
C5 C3 P1 114.23(16)
C4 C3 P1 110.73(15)
C5 C3 H3A 107.1
C4 C3 H3A 107.1
P1 C3 H3A 107.1
C3 C4 H4A 109.5
C3 C4 H4B 109.5
H4A C4 H4B 109.5
C3 C4 H4C 109.5
H4A C4 H4C 109.5
H4B C4 H4C 109.5
C3 C5 H5A 109.5
C3 C5 H5B 109.5
H5A C5 H5B 109.5
C3 C5 H5C 109.5
H5A C5 H5C 109.5
H5B C5 H5C 109.5
C8 C6 C7 111.0(2)
C8 C6 P1 113.61(16)
C7 C6 P1 111.55(15)
C8 C6 H6A 106.8
C7 C6 H6A 106.8
P1 C6 H6A 106.8
C6 C7 H7A 109.5
C6 C7 H7B 109.5
H7A C7 H7B 109.5
C6 C7 H7C 109.5
H7A C7 H7C 109.5
H7B C7 H7C 109.5
C6 C8 H8A 109.5
C6 C8 H8B 109.5
H8A C8 H8B 109.5
C6 C8 H8C 109.5
H8A C8 H8C 109.5
H8B C8 H8C 109.5
C11 C9 C10 110.3(2)
C11 C9 P2 112.34(17)
C10 C9 P2 111.15(15)
C11 C9 H9A 107.6
C10 C9 H9A 107.6
P2 C9 H9A 107.6
C9 C10 H10A 109.5
C9 C10 H10B 109.5
H10A C10 H10B 109.5
C9 C10 H10C 109.5
H10A C10 H10C 109.5
H10B C10 H10C 109.5
C9 C11 H11A 109.5
C9 C11 H11B 109.5
H11A C11 H11B 109.5
C9 C11 H11C 109.5
H11A C11 H11C 109.5
H11B C11 H11C 109.5
C14 C12 C13 111.7(2)
C14 C12 P2 112.77(18)
C13 C12 P2 110.48(15)
C14 C12 H12A 107.2
C13 C12 H12A 107.2
P2 C12 H12A 107.2
C12 C13 H13A 109.5
C12 C13 H13B 109.5
H13A C13 H13B 109.5
C12 C13 H13C 109.5
H13A C13 H13C 109.5
H13B C13 H13C 109.5
C12 C14 H14A 109.5
C12 C14 H14B 109.5
H14A C14 H14B 109.5
C12 C14 H14C 109.5
H14A C14 H14C 109.5
H14B C14 H14C 109.5
N1 C15 Ni1 175.5(2)
C17 C16 S1 107.5(7)
C17 C16 Ni1 133.1(8)
S1 C16 Ni1 119.2(4)
C16 C17 C18 115.9(10)
C16 C17 H17A 122.0
C18 C17 H17A 122.0
C19 C18 C17 112.9(7)
C19 C18 H18A 123.6
C17 C18 H18A 123.6
C18 C19 S1 110.3(5)
C18 C19 H19A 124.8
S1 C19 H19A 124.8
C16 S1 C19 93.3(3)
C17' C16' S1' 103.5(10)
C17' C16' Ni1 132(2)
S1' C16' Ni1 122.0(13)
C16' C17' C18' 120.0(17)
C16' C17' H17B 120.0
C18' C17' H17B 120.0
C19' C18' C17' 109(2)
C19' C18' H18B 125.4
C17' C18' H18B 125.4
C18' C19' S1' 111.4(18)
C18' C19' H19B 124.3
S1' C19' H19B 124.3
C16' S1' C19' 94.3(11)

loop_
_geom_bond_atom_site_label_1
_geom_bond_atom_site_label_2
_geom_bond_distance
Ni1 C15 1.877(2)
Ni1 C16 1.918(3)
Ni1 C16' 1.919(5)
Ni1 P1 2.1730(7)
Ni1 P2 2.1821(7)
P1 C1 1.837(2)
P1 C6 1.843(2)
P1 C3 1.844(2)
P2 C2 1.830(2)
P2 C12 1.842(2)
P2 C9 1.849(2)
N1 C15 1.137(3)
C1 C2 1.533(3)
C1 H1A 0.9900
C1 H1B 0.9900
C2 H2A 0.9900
C2 H2B 0.9900
C3 C5 1.526(3)
C3 C4 1.528(3)
C3 H3A 1.0000
C4 H4A 0.9800
C4 H4B 0.9800
C4 H4C 0.9800
C5 H5A 0.9800
C5 H5B 0.9800
C5 H5C 0.9800
C6 C8 1.520(3)
C6 C7 1.527(3)
C6 H6A 1.0000
C7 H7A 0.9800
C7 H7B 0.9800
C7 H7C 0.9800
C8 H8A 0.9800
C8 H8B 0.9800
C8 H8C 0.9800
C9 C11 1.518(3)
C9 C10 1.527(4)
C9 H9A 1.0000
C10 H10A 0.9800
C10 H10B 0.9800
C10 H10C 0.9800
C11 H11A 0.9800
C11 H11B 0.9800
C11 H11C 0.9800
C12 C14 1.522(3)
C12 C13 1.526(3)
C12 H12A 1.0000
C13 H13A 0.9800
C13 H13B 0.9800
C13 H13C 0.9800
C14 H14A 0.9800
C14 H14B 0.9800
C14 H14C 0.9800
C16 C17 1.373(13)
C16 S1 1.729(7)
C17 C18 1.397(15)
C17 H17A 0.9500
C18 C19 1.342(6)
C18 H18A 0.9500
C19 S1 1.737(5)
C19 H19A 0.9500
C16' C17' 1.37(2)
C16' S1' 1.73(2)
C17' C18' 1.39(2)
C17' H17B 0.9500
C18' C19' 1.330(16)
C18' H18B 0.9500
C19' S1' 1.730(18)
C19' H19B 0.9500

loop_
_geom_torsion_atom_site_label_1
_geom_torsion_atom_site_label_2
_geom_torsion_atom_site_label_3
_geom_torsion_atom_site_label_4
_geom_torsion
C15 Ni1 P1 C1 -62.0(7)
C16 Ni1 P1 C1 174.8(2)
C16' Ni1 P1 C1 169.7(8)
P2 Ni1 P1 C1 -6.91(8)
C15 Ni1 P1 C6 56.5(7)
C16 Ni1 P1 C6 -66.6(2)
C16' Ni1 P1 C6 -71.7(8)
P2 Ni1 P1 C6 111.63(8)
C15 Ni1 P1 C3 -179(100)
C16 Ni1 P1 C3 57.4(2)
C16' Ni1 P1 C3 52.3(8)
P2 Ni1 P1 C3 -124.36(8)
C15 Ni1 P2 C2 163.55(11)
C16 Ni1 P2 C2 104(12)
C16' Ni1 P2 C2 -65(19)
P1 Ni1 P2 C2 -12.10(8)
C15 Ni1 P2 C12 45.35(11)
C16 Ni1 P2 C12 -15(12)
C16' Ni1 P2 C12 176(19)
P1 Ni1 P2 C12 -130.30(9)
C15 Ni1 P2 C9 -77.44(11)
C16 Ni1 P2 C9 -137(12)
C16' Ni1 P2 C9 54(19)
P1 Ni1 P2 C9 106.91(9)
C6 P1 C1 C2 -93.87(17)
C3 P1 C1 C2 157.47(16)
Ni1 P1 C1 C2 28.78(17)
P1 C1 C2 P2 -38.58(19)
C12 P2 C2 C1 156.60(15)
C9 P2 C2 C1 -93.44(16)
Ni1 P2 C2 C1 32.57(16)
C1 P1 C3 C5 159.64(16)
C6 P1 C3 C5 48.91(19)
Ni1 P1 C3 C5 -79.46(17)
C1 P1 C3 C4 -75.29(17)
C6 P1 C3 C4 173.98(16)
Ni1 P1 C3 C4 45.62(18)
C1 P1 C6 C8 -53.47(18)
C3 P1 C6 C8 53.88(18)
Ni1 P1 C6 C8 -173.38(14)
C1 P1 C6 C7 72.86(19)
C3 P1 C6 C7 -179.79(18)
Ni1 P1 C6 C7 -47.05(19)
C2 P2 C9 C11 -169.28(18)
C12 P2 C9 C11 -58.4(2)
Ni1 P2 C9 C11 69.8(2)
C2 P2 C9 C10 66.6(2)
C12 P2 C9 C10 177.43(18)
Ni1 P2 C9 C10 -54.4(2)
C2 P2 C12 C14 57.07(19)
C9 P2 C12 C14 -53.58(19)
Ni1 P2 C12 C14 177.15(14)
C2 P2 C12 C13 -68.70(19)
C9 P2 C12 C13 -179.35(17)
Ni1 P2 C12 C13 51.38(19)
C16 Ni1 C15 N1 136(3)
C16' Ni1 C15 N1 141(3)
P1 Ni1 C15 N1 13(3)
P2 Ni1 C15 N1 -43(3)
C15 Ni1 C16 C17 -102.2(16)
C16' Ni1 C16 C17 130(18)
P1 Ni1 C16 C17 73.3(16)
P2 Ni1 C16 C17 -42(14)
C15 Ni1 C16 S1 81.6(8)
C16' Ni1 C16 S1 -46(16)
P1 Ni1 C16 S1 -102.8(8)
P2 Ni1 C16 S1 142(12)
S1 C16 C17 C18 -2.4(18)
Ni1 C16 C17 C18 -178.9(10)
C16 C17 C18 C19 1.1(19)
C17 C18 C19 S1 0.7(13)
C17 C16 S1 C19 2.3(12)
Ni1 C16 S1 C19 179.4(8)
C18 C19 S1 C16 -1.8(9)
C15 Ni1 C16' C17' 66(4)
C16 Ni1 C16' C17' 119(21)
P1 Ni1 C16' C17' -118(4)
P2 Ni1 C16' C17' -65(22)
C15 Ni1 C16' S1' -91(3)
C16 Ni1 C16' S1' -38(14)
P1 Ni1 C16' S1' 85(3)
P2 Ni1 C16' S1' 138(16)
S1' C16' C17' C18' -13(5)
Ni1 C16' C17' C18' -173(4)
C16' C17' C18' C19' 15(6)
C17' C18' C19' S1' -9(4)
C17' C16' S1' C19' 6(3)
Ni1 C16' S1' C19' 168(3)
C18' C19' S1' C16' 2(4)
